data_4122290
loop_
_publ_author_name
'Dale, Edward J.'
'Vermeulen, Nicolaas A.'
'Thomas, Andy A.'
'Barnes, Jonathan C.'
'Jur\'i\<cek, Michal'
'Blackburn, Anthea K.'
'Strutt, Nathan L.'
'Sarjeant, Amy A.'
'Stern, Charlotte L.'
'Denmark, Scott E.'
'Stoddart, J. Fraser'

_publ_section_title
;
 ExCage
;
_journal_issue 30
_journal_name_full 'Journal of the American Chemical Society'
_journal_page_first 10669
_journal_paper_doi 10.1021/ja5041557
_journal_volume 136
_journal_year 2014
_chemical_formula_moiety 'C66 H54 N6, C18 H12, 6(F6 P), 7(C2 H3 N)'
_chemical_formula_sum 'C98 H115 F36 N13 P6'
_chemical_formula_weight 2344.84
_chemical_name_systematic
;
 ?
;
_space_group_crystal_system monoclinic
_space_group_IT_number 14
_space_group_name_Hall '-P 2yn'
_space_group_name_H-M_alt 'P 1 21/n 1'
_symmetry_space_group_name_Hall '-P 2yn'
_symmetry_space_group_name_H-M 'P 1 21/n 1'
_atom_sites_solution_hydrogens geom
_atom_sites_solution_primary dual
_audit_creation_date 2013-07-05
_audit_creation_method
;
  Olex2 1.2
  (compiled Apr 23 2013 17:59:47, GUI svn.r4466)
;
_cell_angle_alpha 90
_cell_angle_beta 111.192(2)
_cell_angle_gamma 90
_cell_formula_units_Z 4
_cell_length_a 18.2677(8)
_cell_length_b 30.7383(12)
_cell_length_c 21.5011(9)
_cell_measurement_reflns_used 9882
_cell_measurement_temperature 100(2)
_cell_measurement_theta_max 67.74
_cell_measurement_theta_min 2.88
_cell_volume 11256.8(8)
_computing_cell_refinement 'SAINT V7.23A (Bruker, 2005)'
_computing_data_collection 'APEX2 V2.1-4 (Bruker, 2007)'
_computing_data_reduction 'Bruker SAINT'
_computing_molecular_graphics
;
O. V. Dolomanov, L. J. Bourhis, R. J. Gildea, J. A. K. Howard and H. Puschmann,
OLEX2: a complete structure solution, refinement and analysis program.
J. Appl. Cryst. (2009). 42, 339-341.
;
_computing_publication_material
;
O. V. Dolomanov, L. J. Bourhis, R. J. Gildea, J. A. K. Howard and H. Puschmann,
OLEX2: a complete structure solution, refinement and analysis program.
J. Appl. Cryst. (2009). 42, 339-341.
;
_computing_structure_refinement
;
SHELXL, G.M. Sheldrick, Acta Cryst.
(2008). A64, 112-122
;
_computing_structure_solution
;
SHELXD, G.M. Sheldrick, Acta Cryst.
(2008). A64, 112-122
;
_diffrn_ambient_temperature 100.01
_diffrn_detector_area_resol_mean 8
_diffrn_measured_fraction_theta_full 0.980
_diffrn_measured_fraction_theta_max 0.974
_diffrn_measurement_device_type 'Bruker Kappa APEX CCD area detector'
_diffrn_measurement_method '\w and \f scans'
_diffrn_radiation_monochromator 'MX optics'
_diffrn_radiation_type CuK\a
_diffrn_radiation_wavelength 1.54178
_diffrn_reflns_av_R_equivalents 0.0338
_diffrn_reflns_av_unetI/netI 0.0325
_diffrn_reflns_Laue_measured_fraction_full 0.980
_diffrn_reflns_Laue_measured_fraction_max 0.974
_diffrn_reflns_limit_h_max 17
_diffrn_reflns_limit_h_min -21
_diffrn_reflns_limit_k_max 34
_diffrn_reflns_limit_k_min -36
_diffrn_reflns_limit_l_max 25
_diffrn_reflns_limit_l_min -25
_diffrn_reflns_number 77915
_diffrn_reflns_point_group_measured_fraction_full 0.980
_diffrn_reflns_point_group_measured_fraction_max 0.974
_diffrn_reflns_theta_full 67.679
_diffrn_reflns_theta_max 68.04
_diffrn_reflns_theta_min 1.44
_diffrn_source microsource
_diffrn_standards_number 0
_exptl_absorpt_coefficient_mu 1.860
_exptl_absorpt_correction_T_max 0.7530
_exptl_absorpt_correction_T_min 0.6407
_exptl_absorpt_correction_type multi-scan
_exptl_absorpt_process_details
;
SADABS-2012/1 (Bruker,2012) was used for absorption correction.
wR2(int) was 0.1256 before and 0.0506 after correction.
The Ratio of minimum to maximum transmission is 0.8509.
The \l/2 correction factor is 0.0015.
;
_exptl_crystal_colour yellow
_exptl_crystal_colour_primary yellow
_exptl_crystal_density_diffrn 1.384
_exptl_crystal_description block
_exptl_crystal_F_000 4832
_exptl_crystal_size_max 0.299
_exptl_crystal_size_mid 0.228
_exptl_crystal_size_min 0.144
_refine_diff_density_max 0.943
_refine_diff_density_min -0.721
_refine_diff_density_rms 0.088
_refine_ls_extinction_method none
_refine_ls_goodness_of_fit_ref 1.024
_refine_ls_hydrogen_treatment constr
_refine_ls_matrix_type full
_refine_ls_number_parameters 1369
_refine_ls_number_reflns 19974
_refine_ls_number_restraints 1621
_refine_ls_restrained_S_all 1.083
_refine_ls_R_factor_all 0.1048
_refine_ls_R_factor_gt 0.0933
_refine_ls_shift/su_max 0.000
_refine_ls_shift/su_mean 0.000
_refine_ls_structure_factor_coef Fsqd
_refine_ls_weighting_details
;
 w=1/[\s^2^(Fo^2^)+(0.1100P)^2^+40.0874P]
 where P=(Fo^2^+2Fc^2^)/3
;
_refine_ls_weighting_scheme calc
_refine_ls_wR_factor_gt 0.2456
_refine_ls_wR_factor_ref 0.2529
_reflns_Friedel_coverage 0.000
_reflns_number_gt 16496
_reflns_number_total 19974
_reflns_threshold_expression 'I > 2\s(I)'
_cod_data_source_file ja5041557_si_005.cif
_cod_data_source_block n2871
_cod_database_code 4122290
_shelx_space_group_comment
;
The symmetry employed for this shelxl refinement is uniquely defined
by the following loop, which should always be used as a source of
symmetry information in preference to the above space-group names.
They are only intended as comments.
;
_olex2_refinement_description
;
1. Fixed Uiso
 At 1.2 times of:
  All C(H) groups, All C(H,H) groups
2. Restrained distances
 F25A-F26A \\sim F25A-F28A \\sim F25A-F29A \\sim F25A-F30A \\sim F26A-F27A 
 \\sim F26A-F29A \\sim F26A-
 F30A \\sim F27A-F28A \\sim F27A-F29A \\sim F27A-F30A \\sim F28A-F29A 
 \\sim F28A-F30A
 with sigma of 0.04
 P5A-F25A \\sim P5A-F26A \\sim P5A-F27A \\sim P5A-F28A \\sim P5A-F29A 
 \\sim P5A-F30A
 with sigma of 0.02
 F25-F26 \\sim F25-F28 \\sim F25-F29 \\sim F25-F30 \\sim F26-F27 \\sim F26-F29 
 \\sim F26-F30 \\sim F27-F28
 \\sim F27-F29 \\sim F27-F30 \\sim F28-F29 \\sim F28-F30
 with sigma of 0.04
 P5-F25 \\sim P5-F26 \\sim P5-F27 \\sim P5-F28 \\sim P5-F29 \\sim P5-F30
 with sigma of 0.02
 C84-C67 \\sim C68-C67 \\sim C69-C68 \\sim C70-C69 \\sim C71-C70 \\sim C84-C71 
 \\sim C72-C71 \\sim C73-C72
 \\sim C74-C73 \\sim C83-C74 \\sim C84-C83 \\sim C75-C74 \\sim C76-C75 
 \\sim C77-C76 \\sim C82-C77 \\sim C83-
 C82 \\sim C78-C77 \\sim C79-C78 \\sim C80-C79 \\sim C81-C80 \\sim C82-C81 
 \\sim C84A-C67A \\sim C68A-C67A
 \\sim C69A-C68A \\sim C70A-C69A \\sim C71A-C70A \\sim C84A-C71A 
 \\sim C72A-C71A \\sim C73A-C72A \\sim C74A-
 C73A \\sim C83A-C74A \\sim C84A-C83A \\sim C75A-C74A \\sim C76A-C75A 
 \\sim C77A-C76A \\sim C82A-C77A ~
 C83A-C82A \\sim C78A-C77A \\sim C79A-C78A \\sim C80A-C79A \\sim C81A-C80A 
 \\sim C82A-C81A
 with sigma of 0.02
 C67-C69 \\sim C68-C70 \\sim C71-C73 \\sim C72-C74 \\sim C83-C75 \\sim C76-C82 
 \\sim C77-C81 \\sim C80-C78
 \\sim C84-C68 \\sim C79-C81 \\sim C79-C81 \\sim C67-C69 \\sim C67A-C69A 
 \\sim C68A-C70A \\sim C71A-C73A ~
 C72A-C74A \\sim C83A-C75A \\sim C76A-C82A \\sim C77A-C81A \\sim C80A-C78A 
 \\sim C84A-C68A \\sim C79A-
 C81A \\sim C79A-C81A \\sim C67A-C69A
 with sigma of 0.02
 C68-C71 \\sim C67-C70 \\sim C69-C84 \\sim C72-C83 \\sim C74-C77 \\sim C75-C82
 \\sim C81-C78 \\sim C84-C73
 \\sim C76-C83 \\sim C80-C77 \\sim C79-C82 \\sim C68A-C71A \\sim C67A-C70A 
 \\sim C69A-C84A \\sim C72A-C83A
 \\sim C74A-C77A \\sim C75A-C82A \\sim C81A-C78A \\sim C84A-C73A 
 \\sim C76A-C83A \\sim C80A-C77A \\sim C79A-
 C82A
 with sigma of 0.02
3. Rigid bond restraints
 C73, C67, C68, C84, C69, C71, C83, C70, C72, C74, C82, C75, C77, C81, C76,
 C78, C80, C79
 with sigma for 1-2 distances of 0.01 and sigma for 1-3 distances of 0.01
4. Uiso/Uaniso restraints and constraints
C73 \\sim C67 \\sim C68 \\sim C84 \\sim C69 \\sim C71 \\sim C83 \\sim C70 
\\sim C72 \\sim C74 \\sim C82 \\sim C75 \\sim C77 \\sim C81 \\sim C76 \\sim C78
 \\sim C80 \\sim C79: within 1.7A with sigma of 0.04 and sigma for terminal
 atoms of 0.08
Uanis(C69A) = Uanis(C67A) = Uanis(C68A) = Uanis(C84A) = Uanis(C71A) = 
Uanis(C83A) = Uanis(C70A) = Uanis(C72A) = Uanis(C74A) = Uanis(C82A) = 
Uanis(C73A) = Uanis(C75A) = Uanis(C77A) = Uanis(C81A) = Uanis(C76A) = 
Uanis(C78A) = Uanis(C80A) = Uanis(C79A)
5. Others
 Sof(C67A)=Sof(H67A)=Sof(C68A)=Sof(H68A)=Sof(C69A)=Sof(H69A)=Sof(C70A)=
 Sof(H70A)=Sof(C71A)=Sof(C72A)=Sof(H72A)=Sof(C73A)=Sof(H73A)=Sof(C74A)=
 Sof(C75A)=Sof(H75A)=Sof(C76A)=Sof(H76A)=Sof(C77A)=Sof(C78A)=Sof(H78A)=
 Sof(C79A)=Sof(H79A)=Sof(C80A)=Sof(H80A)=Sof(C81A)=Sof(H81A)=Sof(C82A)=
 Sof(C83A)=Sof(C84A)=1-FVAR(1)
 Sof(C67)=Sof(H67)=Sof(C68)=Sof(H68)=Sof(C69)=Sof(H69)=Sof(C70)=Sof(H70)=
 Sof(C71)=Sof(C72)=Sof(H72)=Sof(C73)=Sof(H73)=Sof(C74)=Sof(C75)=Sof(H75)=
 Sof(C76)=Sof(H76)=Sof(C77)=Sof(C78)=Sof(H78)=Sof(C79)=Sof(H79)=Sof(C80)=
 Sof(H80)=Sof(C81)=Sof(H81)=Sof(C82)=Sof(C83)=Sof(C84)=FVAR(1)
 Sof(F32A)=Sof(F33A)=Sof(F31A)=Sof(F35A)=Sof(F36A)=Sof(F34A)=1-FVAR(2)
 Sof(F31)=Sof(F32)=Sof(F33)=Sof(F34)=Sof(F35)=Sof(F36)=FVAR(2)
 Sof(P5A)=Sof(F25A)=Sof(F26A)=Sof(F27A)=Sof(F28A)=Sof(F29A)=Sof(F30A)=1-FVAR(3)
 Sof(P5)=Sof(F25)=Sof(F26)=Sof(F27)=Sof(F28)=Sof(F29)=Sof(F30)=FVAR(3)
6.a Secondary CH2 refined with riding coordinates:
 C22(H22A,H22B), C29(H29A,H29B), C36(H36A,H36B), C43(H43A,H43B), C60(H60A,
 H60B), C66(H66A,H66B)
6.b Aromatic/amide H refined with riding coordinates:
 C1(H1), C2(H2), C4(H4), C5(H5), C7(H7), C9(H9), C11(H11), C13(H13), C14(H14),
 C15(H15), C16(H16), C18(H18), C19(H19), C20(H20), C21(H21), C24(H24), C25(H25),
  C27(H27), C28(H28), C31(H31), C32(H32), C34(H34), C35(H35), C38(H38),
 C39(H39), C41(H41), C42(H42), C44(H44), C45(H45), C47(H47), C48(H48), C50(H50),
  C52(H52), C54(H54), C56(H56), C57(H57), C58(H58), C59(H59), C62(H62),
 C63(H63), C64(H64), C65(H65), C67(H67), C68(H68), C69(H69), C70(H70), C72(H72),
  C73(H73), C75(H75), C76(H76), C78(H78), C79(H79), C80(H80), C81(H81),
 C67A(H67A), C68A(H68A), C69A(H69A), C70A(H70A), C72A(H72A), C73A(H73A),
 C75A(H75A), C76A(H76A), C78A(H78A), C79A(H79A), C80A(H80A), C81A(H81A)
;
_smtbx_masks_special_details
;
The solvent masking procedure as implemented in Olex2 was used to remove the
electronic contribution of solvent molecules from the refinement.  The formula
reported here reflects the 28 acetonitrile molecules removed by this treatment.

Total solvent accessible volume / cell = 3605.0 Ang^3 [32.0%]
Total electron count / cell = 642.8
;
_shelxl_version_number 2012-9

loop_
_space_group_symop_operation_xyz
'x, y, z'
'-x+1/2, y+1/2, -z+1/2'
'-x, -y, -z'
'x-1/2, -y-1/2, z-1/2'

loop_
_atom_site_label
_atom_site_type_symbol
_atom_site_fract_x
_atom_site_fract_y
_atom_site_fract_z
_atom_site_U_iso_or_equiv
_atom_site_adp_type
_atom_site_occupancy
_atom_site_site_symmetry_order
_atom_site_calc_flag
_atom_site_refinement_flags_posn
_atom_site_refinement_flags_adp
_atom_site_refinement_flags_occupancy
_atom_site_disorder_assembly
_atom_site_disorder_group
N1 N 0.17775(17) 0.50310(10) -0.02153(17) 0.0282(7) Uani 1 1 d . . . . .
N2 N 0.6739(2) 0.34331(10) 0.14170(19) 0.0339(8) Uani 1 1 d . . . . .
N3 N 0.6595(2) 0.65800(10) 0.20082(18) 0.0351(8) Uani 1 1 d . . . . .
N4 N 0.19106(19) 0.52759(11) 0.28628(18) 0.0327(8) Uani 1 1 d . . . . .
N5 N 0.6448(2) 0.33016(11) 0.4301(2) 0.0404(9) Uani 1 1 d . . . . .
N6 N 0.7095(2) 0.64398(12) 0.51521(18) 0.0371(8) Uani 1 1 d . . . . .
C1 C 0.2157(2) 0.46450(13) -0.0071(2) 0.0299(8) Uani 1 1 d . . . . .
H1 H 0.1866 0.4384 -0.0108 0.036 Uiso 1 1 calc R U . . .
C2 C 0.2953(2) 0.46286(12) 0.0127(2) 0.0283(8) Uani 1 1 d . . . . .
H2 H 0.3215 0.4356 0.0220 0.034 Uiso 1 1 calc R U . . .
C3 C 0.3387(2) 0.50134(12) 0.01934(19) 0.0249(8) Uani 1 1 d . . . . .
C4 C 0.2969(2) 0.53999(12) -0.00121(19) 0.0251(8) Uani 1 1 d . . . . .
H4 H 0.3241 0.5663 -0.0017 0.030 Uiso 1 1 calc R U . . .
C5 C 0.2163(2) 0.54003(12) -0.02087(19) 0.0275(8) Uani 1 1 d . . . . .
H5 H 0.1880 0.5665 -0.0340 0.033 Uiso 1 1 calc R U . . .
C6 C 0.42536(19) 0.50156(11) 0.05103(17) 0.0200(7) Uani 1 1 d . . . . .
C7 C 0.46868(19) 0.46349(11) 0.05797(17) 0.0197(7) Uani 1 1 d . . . . .
H7 H 0.4427 0.4374 0.0383 0.024 Uiso 1 1 calc R U . . .
C8 C 0.5494(2) 0.46287(11) 0.09326(17) 0.0205(7) Uani 1 1 d . . . . .
C9 C 0.5869(2) 0.50203(11) 0.12064(17) 0.0214(7) Uani 1 1 d . . . . .
H9 H 0.6419 0.5021 0.1446 0.026 Uiso 1 1 calc R U . . .
C10 C 0.5456(2) 0.54038(11) 0.11349(17) 0.0201(7) Uani 1 1 d . . . . .
C11 C 0.4639(2) 0.53968(11) 0.07874(18) 0.0218(7) Uani 1 1 d . . . . .
H11 H 0.4346 0.5658 0.0742 0.026 Uiso 1 1 calc R U . . .
C12 C 0.5933(2) 0.42131(11) 0.10690(19) 0.0252(8) Uani 1 1 d . . . . .
C13 C 0.5542(2) 0.38114(13) 0.0932(3) 0.0413(11) Uani 1 1 d . . . . .
H13 H 0.4988 0.3805 0.0715 0.050 Uiso 1 1 calc R U . . .
C14 C 0.5949(3) 0.34300(14) 0.1108(3) 0.0483(13) Uani 1 1 d . . . . .
H14 H 0.5676 0.3161 0.1012 0.058 Uiso 1 1 calc R U . . .
C15 C 0.7138(2) 0.38080(13) 0.1541(2) 0.0316(9) Uani 1 1 d . . . . .
H15 H 0.7694 0.3804 0.1747 0.038 Uiso 1 1 calc R U . . .
C16 C 0.6749(2) 0.41985(12) 0.1373(2) 0.0273(8) Uani 1 1 d . . . . .
H16 H 0.7040 0.4462 0.1465 0.033 Uiso 1 1 calc R U . . .
C17 C 0.5854(2) 0.58162(11) 0.14378(17) 0.0211(7) Uani 1 1 d . . . . .
C18 C 0.6646(2) 0.58300(14) 0.1810(3) 0.0397(11) Uani 1 1 d . . . . .
H18 H 0.6949 0.5572 0.1872 0.048 Uiso 1 1 calc R U . . .
C19 C 0.7000(3) 0.62095(15) 0.2091(3) 0.0471(12) Uani 1 1 d . . . . .
H19 H 0.7546 0.6210 0.2350 0.057 Uiso 1 1 calc R U . . .
C20 C 0.5830(3) 0.65804(14) 0.1649(3) 0.0528(14) Uani 1 1 d . . . . .
H20 H 0.5545 0.6845 0.1587 0.063 Uiso 1 1 calc R U . . .
C21 C 0.5446(3) 0.62066(13) 0.1367(3) 0.0440(12) Uani 1 1 d . . . . .
H21 H 0.4897 0.6214 0.1122 0.053 Uiso 1 1 calc R U . . .
C22 C 0.0930(2) 0.50524(15) -0.0284(2) 0.0338(9) Uani 1 1 d . . . . .
H22A H 0.0660 0.4776 -0.0471 0.041 Uiso 1 1 calc R U . . .
H22B H 0.0661 0.5293 -0.0587 0.041 Uiso 1 1 calc R U . . .
C23 C 0.0906(2) 0.51283(14) 0.0403(2) 0.0307(9) Uani 1 1 d . . . . .
C24 C 0.0940(2) 0.47769(14) 0.0816(2) 0.0341(9) Uani 1 1 d . . . . .
H24 H 0.0943 0.4489 0.0657 0.041 Uiso 1 1 calc R U . . .
C25 C 0.0972(2) 0.48455(14) 0.1468(2) 0.0360(10) Uani 1 1 d . . . . .
H25 H 0.0987 0.4604 0.1748 0.043 Uiso 1 1 calc R U . . .
C26 C 0.0980(2) 0.52693(14) 0.1711(2) 0.0327(9) Uani 1 1 d . . . . .
C27 C 0.0934(2) 0.56147(15) 0.1277(2) 0.0389(10) Uani 1 1 d . . . . .
H27 H 0.0928 0.5904 0.1430 0.047 Uiso 1 1 calc R U . . .
C28 C 0.0896(2) 0.55469(15) 0.0631(2) 0.0380(10) Uani 1 1 d . . . . .
H28 H 0.0864 0.5788 0.0345 0.046 Uiso 1 1 calc R U . . .
C29 C 0.7150(3) 0.30163(13) 0.1686(2) 0.0385(10) Uani 1 1 d . . . . .
H29A H 0.7708 0.3036 0.1730 0.046 Uiso 1 1 calc R U . . .
H29B H 0.6903 0.2774 0.1378 0.046 Uiso 1 1 calc R U . . .
C30 C 0.7098(3) 0.29325(12) 0.2354(2) 0.0375(10) Uani 1 1 d . . . . .
C31 C 0.7699(3) 0.30674(14) 0.2938(3) 0.0452(12) Uani 1 1 d . . . . .
H31 H 0.8168 0.3185 0.2913 0.054 Uiso 1 1 calc R U . . .
C32 C 0.7619(3) 0.30313(15) 0.3550(3) 0.0460(11) Uani 1 1 d . . . . .
H32 H 0.8032 0.3127 0.3940 0.055 Uiso 1 1 calc R U . . .
C33 C 0.6939(3) 0.28553(14) 0.3605(3) 0.0425(11) Uani 1 1 d . . . . .
C34 C 0.6364(3) 0.27016(14) 0.3027(3) 0.0435(11) Uani 1 1 d . . . . .
H34 H 0.5904 0.2573 0.3055 0.052 Uiso 1 1 calc R U . . .
C35 C 0.6442(3) 0.27306(14) 0.2410(3) 0.0427(11) Uani 1 1 d . . . . .
H35 H 0.6047 0.2613 0.2026 0.051 Uiso 1 1 calc R U . . .
C36 C 0.7001(3) 0.69908(14) 0.2321(2) 0.0446(11) Uani 1 1 d . . . . .
H36A H 0.6666 0.7244 0.2113 0.054 Uiso 1 1 calc R U . . .
H36B H 0.7500 0.7019 0.2243 0.054 Uiso 1 1 calc R U . . .
C37 C 0.7165(3) 0.69891(12) 0.3061(2) 0.0396(10) Uani 1 1 d . . . . .
C38 C 0.6591(3) 0.71107(14) 0.3307(3) 0.0444(11) Uani 1 1 d . . . . .
H38 H 0.6100 0.7215 0.3008 0.053 Uiso 1 1 calc R U . . .
C39 C 0.6722(3) 0.70821(15) 0.3980(3) 0.0447(11) Uani 1 1 d . . . . .
H39 H 0.6318 0.7164 0.4139 0.054 Uiso 1 1 calc R U . . .
C40 C 0.7434(3) 0.69358(13) 0.4426(2) 0.0376(10) Uani 1 1 d . . . . .
C41 C 0.8014(3) 0.68294(14) 0.4190(2) 0.0411(10) Uani 1 1 d . . . . .
H41 H 0.8510 0.6735 0.4492 0.049 Uiso 1 1 calc R U . . .
C42 C 0.7886(3) 0.68576(14) 0.3516(2) 0.0375(10) Uani 1 1 d . . . . .
H42 H 0.8299 0.6786 0.3363 0.045 Uiso 1 1 calc R U . . .
C43 C 0.1068(2) 0.53392(15) 0.2427(2) 0.0378(10) Uani 1 1 d . . . . .
H43A H 0.0897 0.5637 0.2485 0.045 Uiso 1 1 calc R U . . .
H43B H 0.0734 0.5130 0.2553 0.045 Uiso 1 1 calc R U . . .
C44 C 0.2168(2) 0.48736(14) 0.3077(2) 0.0356(9) Uani 1 1 d . . . . .
H44 H 0.1803 0.4641 0.2997 0.043 Uiso 1 1 calc R U . . .
C45 C 0.2951(2) 0.47968(13) 0.3411(2) 0.0301(8) Uani 1 1 d . . . . .
H45 H 0.3125 0.4510 0.3555 0.036 Uiso 1 1 calc R U . . .
C46 C 0.3495(2) 0.51364(12) 0.35438(19) 0.0264(8) Uani 1 1 d . . . . .
C47 C 0.3199(2) 0.55518(13) 0.3328(2) 0.0312(8) Uani 1 1 d . . . . .
H47 H 0.3545 0.5794 0.3413 0.037 Uiso 1 1 calc R U . . .
C48 C 0.2412(2) 0.56101(14) 0.2994(2) 0.0366(10) Uani 1 1 d . . . . .
H48 H 0.2217 0.5894 0.2852 0.044 Uiso 1 1 calc R U . . .
C49 C 0.4343(2) 0.50558(12) 0.39017(19) 0.0268(8) Uani 1 1 d . . . . .
C50 C 0.4660(2) 0.46406(12) 0.39105(18) 0.0244(8) Uani 1 1 d . . . . .
H50 H 0.4326 0.4408 0.3685 0.029 Uiso 1 1 calc R U . . .
C51 C 0.5465(2) 0.45622(12) 0.42492(18) 0.0246(8) Uani 1 1 d . . . . .
C52 C 0.5941(2) 0.49099(12) 0.45690(18) 0.0255(8) Uani 1 1 d . . . . .
H52 H 0.6485 0.4861 0.4806 0.031 Uiso 1 1 calc R U . . .
C53 C 0.5635(2) 0.53291(12) 0.45484(19) 0.0265(8) Uani 1 1 d . . . . .
C54 C 0.4836(2) 0.53957(12) 0.42173(18) 0.0255(8) Uani 1 1 d . . . . .
H54 H 0.4623 0.5679 0.4207 0.031 Uiso 1 1 calc R U . . .
C55 C 0.5797(2) 0.41246(13) 0.42671(18) 0.0275(8) Uani 1 1 d . . . . .
C56 C 0.5334(2) 0.37542(13) 0.4006(2) 0.0316(9) Uani 1 1 d . . . . .
H56 H 0.4780 0.3784 0.3812 0.038 Uiso 1 1 calc R U . . .
C57 C 0.5664(3) 0.33559(14) 0.4025(2) 0.0379(10) Uani 1 1 d . . . . .
H57 H 0.5337 0.3112 0.3841 0.046 Uiso 1 1 calc R U . . .
C58 C 0.6907(3) 0.36421(17) 0.4561(3) 0.0540(14) Uani 1 1 d . . . . .
H58 H 0.7458 0.3601 0.4761 0.065 Uiso 1 1 calc R U . . .
C59 C 0.6600(3) 0.40496(15) 0.4548(3) 0.0498(13) Uani 1 1 d . . . . .
H59 H 0.6944 0.4286 0.4734 0.060 Uiso 1 1 calc R U . . .
C60 C 0.6803(3) 0.28673(15) 0.4246(3) 0.0509(13) Uani 1 1 d . . . . .
H60A H 0.7306 0.2828 0.4624 0.061 Uiso 1 1 calc R U . . .
H60B H 0.6443 0.2630 0.4259 0.061 Uiso 1 1 calc R U . . .
C61 C 0.6164(2) 0.57053(12) 0.48305(19) 0.0285(8) Uani 1 1 d . . . . .
C62 C 0.6951(2) 0.56898(14) 0.4925(2) 0.0365(9) Uani 1 1 d . . . . .
H62 H 0.7181 0.5421 0.4878 0.044 Uiso 1 1 calc R U . . .
C63 C 0.7408(3) 0.60587(14) 0.5086(2) 0.0387(10) Uani 1 1 d . . . . .
H63 H 0.7950 0.6042 0.5150 0.046 Uiso 1 1 calc R U . . .
C64 C 0.6347(3) 0.64610(15) 0.5114(2) 0.0407(10) Uani 1 1 d . . . . .
H64 H 0.6143 0.6730 0.5195 0.049 Uiso 1 1 calc R U . . .
C65 C 0.5874(3) 0.61024(14) 0.4962(2) 0.0368(9) Uani 1 1 d . . . . .
H65 H 0.5348 0.6122 0.4945 0.044 Uiso 1 1 calc R U . . .
C66 C 0.7536(3) 0.68503(14) 0.5144(2) 0.0429(11) Uani 1 1 d . . . . .
H66A H 0.8100 0.6815 0.5419 0.051 Uiso 1 1 calc R U . . .
H66B H 0.7324 0.7096 0.5325 0.051 Uiso 1 1 calc R U . . .
C67 C 0.5349(3) 0.56227(16) 0.2928(3) 0.0399(13) Uani 0.833(6) 1 d D U P A 1
H67 H 0.5768 0.5443 0.3194 0.048 Uiso 0.833(6) 1 calc R U P A 1
C68 C 0.5420(5) 0.60678(19) 0.3028(5) 0.067(2) Uani 0.833(6) 1 d D U P A 1
H68 H 0.5896 0.6187 0.3330 0.080 Uiso 0.833(6) 1 calc R U P A 1
C69 C 0.4803(5) 0.6340(2) 0.2691(4) 0.085(3) Uani 0.833(6) 1 d D U P A 1
H69 H 0.4850 0.6646 0.2764 0.101 Uiso 0.833(6) 1 calc R U P A 1
C70 C 0.4125(4) 0.6167(2) 0.2250(3) 0.068(2) Uani 0.833(6) 1 d D U P A 1
H70 H 0.3698 0.6355 0.2023 0.082 Uiso 0.833(6) 1 calc R U P A 1
C71 C 0.4045(3) 0.5715(2) 0.2125(3) 0.0584(16) Uani 0.833(6) 1 d D U P A 1
C72 C 0.3329(4) 0.5556(3) 0.1739(4) 0.078(2) Uani 0.833(6) 1 d D U P A 1
H72 H 0.2924 0.5753 0.1501 0.094 Uiso 0.833(6) 1 calc R U P A 1
C73 C 0.3179(4) 0.5123(3) 0.1686(3) 0.073(2) Uani 0.833(6) 1 d D U P A 1
H73 H 0.2659 0.5019 0.1467 0.088 Uiso 0.833(6) 1 calc R U P A 1
C74 C 0.3825(4) 0.4818(2) 0.1967(3) 0.0710(19) Uani 0.833(6) 1 d D U P A 1
C75 C 0.3668(6) 0.4381(3) 0.1901(4) 0.108(3) Uani 0.833(6) 1 d D U P A 1
H75 H 0.3140 0.4285 0.1699 0.130 Uiso 0.833(6) 1 calc R U P A 1
C76 C 0.4276(6) 0.4069(2) 0.2129(6) 0.112(3) Uani 0.833(6) 1 d D U P A 1
H76 H 0.4153 0.3768 0.2087 0.134 Uiso 0.833(6) 1 calc R U P A 1
C77 C 0.5082(5) 0.4208(2) 0.2424(4) 0.095(2) Uani 0.833(6) 1 d D U P A 1
C78 C 0.5706(7) 0.3900(2) 0.2600(8) 0.142(4) Uani 0.833(6) 1 d D U P A 1
H78 H 0.5589 0.3599 0.2528 0.170 Uiso 0.833(6) 1 calc R U P A 1
C79 C 0.6472(7) 0.4032(3) 0.2871(5) 0.138(4) Uani 0.833(6) 1 d D U P A 1
H79 H 0.6876 0.3820 0.3028 0.166 Uiso 0.833(6) 1 calc R U P A 1
C80 C 0.6676(5) 0.4486(3) 0.2922(5) 0.104(3) Uani 0.833(6) 1 d D U P A 1
H80 H 0.7209 0.4578 0.3086 0.125 Uiso 0.833(6) 1 calc R U P A 1
C81 C 0.6063(4) 0.47873(18) 0.2722(3) 0.0537(17) Uani 0.833(6) 1 d D U P A 1
H81 H 0.6182 0.5089 0.2730 0.064 Uiso 0.833(6) 1 calc R U P A 1
C82 C 0.5264(4) 0.46532(16) 0.2507(3) 0.0495(15) Uani 0.833(6) 1 d D U P A 1
C83 C 0.4609(3) 0.49626(16) 0.2318(2) 0.0422(13) Uani 0.833(6) 1 d D U P A 1
C84 C 0.4688(3) 0.54213(16) 0.2454(3) 0.0401(13) Uani 0.833(6) 1 d D U P A 1
C67A C 0.4216(11) 0.4459(9) 0.2252(15) 0.092(6) Uani 0.167(6) 1 d D . P A 2
H67A H 0.3781 0.4645 0.2197 0.111 Uiso 0.167(6) 1 calc R U P A 2
C68A C 0.4100(11) 0.4019(10) 0.207(2) 0.092(6) Uani 0.167(6) 1 d D . P A 2
H68A H 0.3601 0.3919 0.1775 0.111 Uiso 0.167(6) 1 calc R U P A 2
C69A C 0.4739(14) 0.3726(8) 0.2316(16) 0.092(6) Uani 0.167(6) 1 d D . P A 2
H69A H 0.4653 0.3423 0.2343 0.111 Uiso 0.167(6) 1 calc R U P A 2
C70A C 0.5507(12) 0.3897(9) 0.252(3) 0.092(6) Uani 0.167(6) 1 d D . P A 2
H70A H 0.5939 0.3705 0.2611 0.111 Uiso 0.167(6) 1 calc R U P A 2
C71A C 0.5642(11) 0.4346(9) 0.2605(17) 0.092(6) Uani 0.167(6) 1 d D . P A 2
C72A C 0.6410(11) 0.4522(9) 0.279(2) 0.092(6) Uani 0.167(6) 1 d D . P A 2
H72A H 0.6820 0.4368 0.2715 0.111 Uiso 0.167(6) 1 calc R U P A 2
C73A C 0.6539(10) 0.4938(9) 0.3095(15) 0.092(6) Uani 0.167(6) 1 d D . P A 2
H73A H 0.7044 0.5023 0.3394 0.111 Uiso 0.167(6) 1 calc R U P A 2
C74A C 0.5887(11) 0.5223(8) 0.2936(14) 0.092(6) Uani 0.167(6) 1 d D . P A 2
C75A C 0.5982(11) 0.5665(9) 0.3134(14) 0.092(6) Uani 0.167(6) 1 d D . P A 2
H75A H 0.6495 0.5781 0.3344 0.111 Uiso 0.167(6) 1 calc R U P A 2
C76A C 0.5317(14) 0.5938(10) 0.302(2) 0.092(6) Uani 0.167(6) 1 d D . P A 2
H76A H 0.5369 0.6212 0.3236 0.111 Uiso 0.167(6) 1 calc R U P A 2
C77A C 0.4585(10) 0.5794(8) 0.2583(14) 0.092(6) Uani 0.167(6) 1 d D . P A 2
C78A C 0.3948(14) 0.6091(9) 0.2366(18) 0.092(6) Uani 0.167(6) 1 d D . P A 2
H78A H 0.4011 0.6380 0.2533 0.111 Uiso 0.167(6) 1 calc R U P A 2
C79A C 0.3226(14) 0.5953(11) 0.1903(14) 0.092(6) Uani 0.167(6) 1 d D . P A 2
H79A H 0.2832 0.6161 0.1684 0.111 Uiso 0.167(6) 1 calc R U P A 2
C80A C 0.3084(12) 0.5508(13) 0.1761(19) 0.092(6) Uani 0.167(6) 1 d D . P A 2
H80A H 0.2567 0.5406 0.1522 0.111 Uiso 0.167(6) 1 calc R U P A 2
C81A C 0.3715(14) 0.5215(10) 0.1977(14) 0.092(6) Uani 0.167(6) 1 d D . P A 2
H81A H 0.3642 0.4924 0.1819 0.111 Uiso 0.167(6) 1 calc R U P A 2
C82A C 0.4458(10) 0.5348(9) 0.243(2) 0.092(6) Uani 0.167(6) 1 d D . P A 2
C83A C 0.5116(10) 0.5071(8) 0.2583(15) 0.092(6) Uani 0.167(6) 1 d D . P A 2
C84A C 0.4994(11) 0.4621(8) 0.253(2) 0.092(6) Uani 0.167(6) 1 d D . P A 2
P3 P 0.25388(7) 0.35580(4) 0.29232(7) 0.0426(3) Uani 1 1 d . . . . .
F13 F 0.23666(18) 0.39554(10) 0.24226(15) 0.0567(7) Uani 1 1 d . . . . .
F14 F 0.21625(17) 0.38309(10) 0.33725(15) 0.0534(7) Uani 1 1 d . . . . .
F15 F 0.2713(2) 0.31643(10) 0.34458(17) 0.0640(9) Uani 1 1 d . . . . .
F16 F 0.2912(2) 0.32946(12) 0.24759(19) 0.0748(10) Uani 1 1 d . . . . .
F17 F 0.33803(15) 0.37641(9) 0.33538(18) 0.0586(8) Uani 1 1 d . . . . .
F18 F 0.16931(18) 0.33640(11) 0.25032(17) 0.0658(9) Uani 1 1 d . . . . .
P1 P 0.86223(6) 0.50575(4) 0.20788(6) 0.0350(3) Uani 1 1 d . . . . .
F1 F 0.85641(18) 0.55317(10) 0.23496(16) 0.0620(8) Uani 1 1 d . . . . .
F2 F 0.94055(18) 0.49682(12) 0.27017(16) 0.0675(9) Uani 1 1 d . . . . .
F3 F 0.8652(2) 0.45850(11) 0.17849(17) 0.0712(10) Uani 1 1 d . . . . .
F4 F 0.78235(13) 0.51382(9) 0.14513(13) 0.0422(6) Uani 1 1 d . . . . .
F5 F 0.91218(17) 0.52391(13) 0.16649(16) 0.0682(9) Uani 1 1 d . . . . .
F6 F 0.8102(2) 0.48792(13) 0.24753(16) 0.0739(10) Uani 1 1 d . . . . .
P2 P 0.29919(9) 0.67446(4) 0.02556(6) 0.0500(3) Uani 1 1 d . . . . .
F7 F 0.3639(4) 0.68741(16) 0.0953(2) 0.134(2) Uani 1 1 d . . . . .
F8 F 0.2622(3) 0.63954(11) 0.0604(2) 0.0899(13) Uani 1 1 d . . . . .
F9 F 0.23840(17) 0.65893(13) -0.04409(15) 0.0684(9) Uani 1 1 d . . . . .
F10 F 0.3352(2) 0.70866(9) -0.01021(18) 0.0662(9) Uani 1 1 d . . . . .
F11 F 0.36012(19) 0.63882(9) 0.0176(2) 0.0783(12) Uani 1 1 d . . . . .
F12 F 0.2398(3) 0.70971(11) 0.0325(2) 0.1008(16) Uani 1 1 d . . . . .
P4 P 0.86408(7) 0.47532(5) 0.55623(6) 0.0482(3) Uani 1 1 d . . . . .
F19 F 0.8240(4) 0.4989(2) 0.4888(3) 0.166(3) Uani 1 1 d . . . . .
F20 F 0.78000(17) 0.47371(14) 0.56262(16) 0.0732(11) Uani 1 1 d . . . . .
F21 F 0.8993(3) 0.44902(19) 0.6219(2) 0.119(2) Uani 1 1 d . . . . .
F22 F 0.9463(2) 0.47777(15) 0.5485(2) 0.0918(13) Uani 1 1 d . . . . .
F23 F 0.8807(3) 0.51737(16) 0.5994(3) 0.127(2) Uani 1 1 d . . . . .
F24 F 0.8482(2) 0.43094(16) 0.5163(2) 0.1041(16) Uani 1 1 d . . . . .
P5 P 0.4122(3) 0.69244(13) 0.4130(3) 0.0581(12) Uani 0.585(12) 1 d D . P B 1
F25 F 0.4080(7) 0.7395(3) 0.3829(8) 0.148(6) Uani 0.585(12) 1 d D . P B 1
F26 F 0.3441(6) 0.7056(3) 0.4389(6) 0.080(4) Uani 0.585(12) 1 d D . P B 1
F27 F 0.4080(6) 0.6441(3) 0.4390(5) 0.049(2) Uani 0.585(12) 1 d D . P B 1
F28 F 0.4809(5) 0.6814(4) 0.3880(6) 0.097(4) Uani 0.585(12) 1 d D . P B 1
F29 F 0.4760(5) 0.7027(3) 0.4851(4) 0.089(3) Uani 0.585(12) 1 d D . P B 1
F30 F 0.3492(7) 0.6770(5) 0.3415(6) 0.110(5) Uani 0.585(12) 1 d D . P B 1
P6 P 0.32414(8) 0.33051(4) -0.01692(7) 0.0465(3) Uani 1 1 d . . . . .
F31 F 0.2320(8) 0.3139(5) -0.0327(8) 0.089(4) Uani 0.372(12) 1 d . . P C 1
F32 F 0.3404(10) 0.2828(4) 0.0227(7) 0.087(4) Uani 0.372(12) 1 d . . P C 1
F33 F 0.4172(6) 0.3248(5) -0.0064(6) 0.086(4) Uani 0.372(12) 1 d . . P C 1
F34 F 0.3044(19) 0.3684(4) -0.0628(6) 0.160(14) Uani 0.372(12) 1 d . . P C 1
F35 F 0.3496(12) 0.3534(7) 0.0506(8) 0.085(7) Uani 0.372(12) 1 d . . P C 1
F36 F 0.3072(12) 0.3099(7) -0.0865(7) 0.102(9) Uani 0.372(12) 1 d . . P C 1
F32A F 0.3997(7) 0.3091(3) 0.0301(7) 0.152(6) Uani 0.628(12) 1 d . . P C 2
F33A F 0.3264(9) 0.3027(5) -0.0771(7) 0.109(5) Uani 0.628(12) 1 d . . P C 2
F31A F 0.3113(10) 0.3577(3) 0.0428(7) 0.110(5) Uani 0.628(12) 1 d . . P C 2
F35A F 0.3753(3) 0.3710(2) -0.0270(3) 0.061(2) Uani 0.628(12) 1 d . . P C 2
F36A F 0.2801(9) 0.2933(3) 0.0002(5) 0.102(4) Uani 0.628(12) 1 d . . P C 2
F34A F 0.2494(4) 0.3563(4) -0.0540(8) 0.170(7) Uani 0.628(12) 1 d . . P C 2
P5A P 0.3692(9) 0.6889(2) 0.3933(4) 0.096(4) Uani 0.415(12) 1 d D . P B 2
F25A F 0.3423(18) 0.7325(4) 0.3546(6) 0.229(16) Uani 0.415(12) 1 d D . P B 2
F26A F 0.2905(10) 0.6857(7) 0.4051(7) 0.173(11) Uani 0.415(12) 1 d D . P B 2
F27A F 0.3987(12) 0.6454(5) 0.4292(10) 0.111(9) Uani 0.415(12) 1 d D . P B 2
F28A F 0.4497(14) 0.6932(7) 0.3843(9) 0.210(15) Uani 0.415(12) 1 d D . P B 2
F29A F 0.4028(16) 0.7149(5) 0.4604(6) 0.169(12) Uani 0.415(12) 1 d D . P B 2
F30A F 0.3335(12) 0.6639(5) 0.3260(8) 0.106(7) Uani 0.415(12) 1 d D . P B 2

loop_
_atom_site_aniso_label
_atom_site_aniso_U_11
_atom_site_aniso_U_22
_atom_site_aniso_U_33
_atom_site_aniso_U_23
_atom_site_aniso_U_13
_atom_site_aniso_U_12
N1 0.0119(14) 0.0296(17) 0.0389(18) 0.0016(14) 0.0042(13) -0.0001(12)
N2 0.0301(17) 0.0199(16) 0.050(2) 0.0053(15) 0.0128(16) 0.0074(13)
N3 0.0383(19) 0.0184(16) 0.0390(19) -0.0077(14) 0.0026(15) -0.0101(14)
N4 0.0249(17) 0.0327(18) 0.0374(19) 0.0015(15) 0.0074(14) 0.0053(14)
N5 0.045(2) 0.0277(18) 0.046(2) 0.0004(16) 0.0132(17) 0.0152(16)
N6 0.040(2) 0.0332(19) 0.039(2) -0.0098(16) 0.0164(16) -0.0114(15)
C1 0.0219(18) 0.0268(19) 0.036(2) -0.0008(16) 0.0048(16) -0.0033(15)
C2 0.0173(17) 0.0197(18) 0.042(2) 0.0001(16) 0.0044(16) 0.0007(14)
C3 0.0169(17) 0.0241(18) 0.0301(19) -0.0011(15) 0.0042(14) -0.0014(14)
C4 0.0199(17) 0.0208(18) 0.0306(19) 0.0047(15) 0.0042(15) 0.0013(14)
C5 0.0209(18) 0.0252(19) 0.032(2) 0.0017(16) 0.0041(15) 0.0051(15)
C6 0.0155(16) 0.0203(17) 0.0223(17) 0.0012(14) 0.0045(13) -0.0012(13)
C7 0.0180(16) 0.0183(16) 0.0207(17) -0.0011(13) 0.0042(13) -0.0041(13)
C8 0.0210(17) 0.0225(18) 0.0182(16) 0.0003(14) 0.0073(13) 0.0021(14)
C9 0.0175(16) 0.0201(17) 0.0243(17) 0.0047(14) 0.0048(14) -0.0003(13)
C10 0.0182(16) 0.0220(17) 0.0195(16) 0.0003(14) 0.0063(13) -0.0009(13)
C11 0.0190(17) 0.0170(16) 0.0269(18) 0.0014(14) 0.0054(14) 0.0025(13)
C12 0.0219(18) 0.0180(17) 0.034(2) 0.0006(15) 0.0082(15) 0.0032(14)
C13 0.023(2) 0.024(2) 0.068(3) -0.007(2) 0.005(2) 0.0017(16)
C14 0.030(2) 0.021(2) 0.080(4) -0.001(2) 0.004(2) 0.0008(17)
C15 0.0241(19) 0.028(2) 0.040(2) 0.0049(17) 0.0083(17) 0.0069(16)
C16 0.0167(17) 0.0229(18) 0.043(2) 0.0039(16) 0.0110(16) 0.0028(14)
C17 0.0212(17) 0.0188(17) 0.0222(17) 0.0008(14) 0.0063(14) -0.0023(13)
C18 0.0191(19) 0.025(2) 0.067(3) -0.018(2) 0.0060(19) -0.0021(15)
C19 0.026(2) 0.035(2) 0.069(3) -0.016(2) 0.005(2) -0.0078(18)
C20 0.047(3) 0.018(2) 0.071(3) -0.003(2) -0.006(2) 0.0038(19)
C21 0.027(2) 0.023(2) 0.063(3) -0.005(2) -0.005(2) 0.0010(17)
C22 0.0093(16) 0.045(2) 0.041(2) 0.0023(19) 0.0016(15) -0.0007(15)
C23 0.0104(16) 0.037(2) 0.041(2) 0.0047(18) 0.0047(15) 0.0023(15)
C24 0.0177(18) 0.033(2) 0.046(2) -0.0006(18) 0.0047(17) 0.0015(16)
C25 0.0213(19) 0.033(2) 0.047(3) 0.0061(19) 0.0044(17) 0.0010(16)
C26 0.0140(17) 0.041(2) 0.038(2) -0.0002(18) 0.0038(15) 0.0056(16)
C27 0.026(2) 0.034(2) 0.051(3) 0.003(2) 0.0087(19) 0.0058(17)
C28 0.025(2) 0.037(2) 0.050(3) 0.006(2) 0.0113(18) 0.0071(17)
C29 0.036(2) 0.022(2) 0.058(3) 0.0047(19) 0.018(2) 0.0147(17)
C30 0.040(2) 0.0167(18) 0.058(3) 0.0057(18) 0.020(2) 0.0156(16)
C31 0.037(2) 0.024(2) 0.068(3) 0.004(2) 0.011(2) 0.0085(18)
C32 0.047(3) 0.030(2) 0.055(3) 0.004(2) 0.011(2) 0.016(2)
C33 0.049(3) 0.023(2) 0.058(3) 0.0026(19) 0.021(2) 0.0151(19)
C34 0.048(3) 0.024(2) 0.064(3) -0.001(2) 0.026(2) 0.0078(19)
C35 0.038(2) 0.024(2) 0.066(3) -0.010(2) 0.019(2) 0.0022(17)
C36 0.053(3) 0.020(2) 0.054(3) -0.0107(19) 0.011(2) -0.0197(19)
C37 0.047(3) 0.0142(18) 0.050(3) -0.0075(17) 0.008(2) -0.0162(17)
C38 0.043(3) 0.027(2) 0.052(3) -0.009(2) 0.005(2) -0.0025(19)
C39 0.053(3) 0.031(2) 0.052(3) -0.011(2) 0.022(2) -0.006(2)
C40 0.040(2) 0.0198(19) 0.049(3) -0.0106(18) 0.012(2) -0.0119(17)
C41 0.042(2) 0.028(2) 0.053(3) -0.005(2) 0.017(2) -0.0119(18)
C42 0.039(2) 0.032(2) 0.044(2) -0.0065(19) 0.017(2) -0.0125(18)
C43 0.0204(19) 0.042(2) 0.047(3) 0.001(2) 0.0085(18) 0.0102(17)
C44 0.026(2) 0.033(2) 0.045(2) 0.0011(19) 0.0089(18) 0.0001(17)
C45 0.0239(19) 0.0252(19) 0.037(2) -0.0022(16) 0.0060(16) 0.0023(15)
C46 0.0229(18) 0.0284(19) 0.0281(19) 0.0030(15) 0.0096(15) 0.0048(15)
C47 0.029(2) 0.027(2) 0.037(2) 0.0031(17) 0.0111(17) 0.0016(16)
C48 0.033(2) 0.029(2) 0.041(2) 0.0033(18) 0.0048(18) 0.0074(17)
C49 0.0231(18) 0.0262(19) 0.0273(19) -0.0015(15) 0.0048(15) 0.0020(15)
C50 0.0239(18) 0.0219(18) 0.0246(18) -0.0052(14) 0.0055(15) 0.0004(14)
C51 0.0263(18) 0.0269(19) 0.0207(17) -0.0012(15) 0.0086(15) 0.0019(15)
C52 0.0232(18) 0.0286(19) 0.0247(18) 0.0019(15) 0.0087(15) 0.0008(15)
C53 0.0301(19) 0.0240(18) 0.0271(19) -0.0039(15) 0.0124(16) -0.0016(15)
C54 0.0297(19) 0.0228(18) 0.0227(18) -0.0020(14) 0.0077(15) 0.0005(15)
C55 0.0260(19) 0.031(2) 0.0216(18) 0.0010(15) 0.0041(15) 0.0044(15)
C56 0.029(2) 0.029(2) 0.038(2) -0.0032(17) 0.0131(17) 0.0008(16)
C57 0.039(2) 0.031(2) 0.043(2) -0.0053(19) 0.0143(19) 0.0036(18)
C58 0.036(2) 0.045(3) 0.067(3) -0.013(2) 0.001(2) 0.017(2)
C59 0.031(2) 0.032(2) 0.068(3) -0.015(2) -0.004(2) 0.0089(18)
C60 0.060(3) 0.031(2) 0.059(3) 0.004(2) 0.018(3) 0.027(2)
C61 0.032(2) 0.0248(19) 0.0257(19) -0.0021(15) 0.0068(16) -0.0010(16)
C62 0.028(2) 0.032(2) 0.046(2) -0.0036(19) 0.0108(18) -0.0035(17)
C63 0.033(2) 0.030(2) 0.049(3) -0.0034(19) 0.0107(19) -0.0059(17)
C64 0.049(3) 0.033(2) 0.045(3) -0.014(2) 0.022(2) -0.0065(19)
C65 0.040(2) 0.035(2) 0.040(2) -0.0110(19) 0.0196(19) -0.0041(18)
C66 0.047(3) 0.030(2) 0.050(3) -0.017(2) 0.016(2) -0.0176(19)
C67 0.056(3) 0.032(3) 0.034(3) 0.003(2) 0.019(2) 0.012(2)
C68 0.110(6) 0.042(3) 0.051(4) -0.002(3) 0.033(4) 0.009(4)
C69 0.153(8) 0.043(4) 0.067(5) 0.009(3) 0.051(5) 0.036(4)
C70 0.099(5) 0.069(4) 0.056(4) 0.029(3) 0.053(3) 0.061(4)
C71 0.043(3) 0.098(4) 0.035(3) 0.013(3) 0.015(2) 0.022(3)
C72 0.049(4) 0.146(6) 0.048(4) 0.017(4) 0.028(3) 0.009(4)
C73 0.037(3) 0.151(6) 0.034(3) -0.007(4) 0.017(3) -0.024(4)
C74 0.086(4) 0.103(5) 0.039(3) -0.016(3) 0.040(3) -0.041(4)
C75 0.167(8) 0.110(6) 0.071(6) -0.040(5) 0.071(6) -0.087(5)
C76 0.245(9) 0.057(4) 0.076(6) -0.033(4) 0.108(7) -0.072(5)
C77 0.210(7) 0.035(3) 0.084(5) 0.000(3) 0.107(6) -0.006(4)
C78 0.322(11) 0.045(5) 0.118(10) 0.032(5) 0.153(12) 0.063(6)
C79 0.269(10) 0.098(6) 0.103(8) 0.078(6) 0.135(8) 0.146(7)
C80 0.138(7) 0.123(6) 0.090(7) 0.081(5) 0.088(6) 0.106(5)
C81 0.079(4) 0.049(3) 0.054(4) 0.033(3) 0.049(3) 0.043(3)
C82 0.091(4) 0.036(3) 0.047(3) 0.002(2) 0.056(3) 0.011(3)
C83 0.052(3) 0.058(3) 0.024(2) -0.002(2) 0.023(2) -0.014(2)
C84 0.049(3) 0.049(3) 0.035(3) 0.010(2) 0.032(3) 0.020(2)
C67A 0.050(5) 0.204(18) 0.035(5) 0.016(7) 0.030(4) 0.019(8)
C68A 0.050(5) 0.204(18) 0.035(5) 0.016(7) 0.030(4) 0.019(8)
C69A 0.050(5) 0.204(18) 0.035(5) 0.016(7) 0.030(4) 0.019(8)
C70A 0.050(5) 0.204(18) 0.035(5) 0.016(7) 0.030(4) 0.019(8)
C71A 0.050(5) 0.204(18) 0.035(5) 0.016(7) 0.030(4) 0.019(8)
C72A 0.050(5) 0.204(18) 0.035(5) 0.016(7) 0.030(4) 0.019(8)
C73A 0.050(5) 0.204(18) 0.035(5) 0.016(7) 0.030(4) 0.019(8)
C74A 0.050(5) 0.204(18) 0.035(5) 0.016(7) 0.030(4) 0.019(8)
C75A 0.050(5) 0.204(18) 0.035(5) 0.016(7) 0.030(4) 0.019(8)
C76A 0.050(5) 0.204(18) 0.035(5) 0.016(7) 0.030(4) 0.019(8)
C77A 0.050(5) 0.204(18) 0.035(5) 0.016(7) 0.030(4) 0.019(8)
C78A 0.050(5) 0.204(18) 0.035(5) 0.016(7) 0.030(4) 0.019(8)
C79A 0.050(5) 0.204(18) 0.035(5) 0.016(7) 0.030(4) 0.019(8)
C80A 0.050(5) 0.204(18) 0.035(5) 0.016(7) 0.030(4) 0.019(8)
C81A 0.050(5) 0.204(18) 0.035(5) 0.016(7) 0.030(4) 0.019(8)
C82A 0.050(5) 0.204(18) 0.035(5) 0.016(7) 0.030(4) 0.019(8)
C83A 0.050(5) 0.204(18) 0.035(5) 0.016(7) 0.030(4) 0.019(8)
C84A 0.050(5) 0.204(18) 0.035(5) 0.016(7) 0.030(4) 0.019(8)
P3 0.0359(6) 0.0372(6) 0.0542(7) -0.0105(5) 0.0157(5) -0.0074(5)
F13 0.0637(19) 0.0510(17) 0.0567(18) -0.0014(14) 0.0233(15) -0.0023(14)
F14 0.0466(16) 0.0596(18) 0.0573(17) -0.0018(14) 0.0230(14) 0.0043(13)
F15 0.073(2) 0.0387(15) 0.067(2) -0.0019(14) 0.0084(16) -0.0060(14)
F16 0.075(2) 0.067(2) 0.088(3) -0.0291(19) 0.037(2) 0.0057(17)
F17 0.0309(14) 0.0411(15) 0.093(2) -0.0094(15) 0.0099(14) -0.0044(11)
F18 0.0500(17) 0.0620(19) 0.073(2) -0.0122(16) 0.0076(15) -0.0192(15)
P1 0.0226(5) 0.0399(6) 0.0379(6) 0.0001(5) 0.0053(4) -0.0004(4)
F1 0.0542(18) 0.0521(17) 0.0654(19) -0.0187(15) 0.0044(15) -0.0012(14)
F2 0.0433(16) 0.090(2) 0.0502(18) -0.0010(17) -0.0063(14) 0.0145(16)
F3 0.080(2) 0.0527(18) 0.060(2) -0.0076(15) 0.0004(17) 0.0273(16)
F4 0.0248(12) 0.0523(15) 0.0436(14) -0.0048(12) 0.0051(10) 0.0042(11)
F5 0.0374(15) 0.109(3) 0.0581(19) 0.0010(18) 0.0173(14) -0.0240(17)
F6 0.071(2) 0.100(3) 0.0505(18) -0.0024(18) 0.0222(16) -0.040(2)
P2 0.0740(9) 0.0233(5) 0.0408(7) 0.0036(5) 0.0065(6) 0.0060(5)
F7 0.207(6) 0.093(3) 0.055(2) -0.016(2) -0.009(3) -0.044(4)
F8 0.149(4) 0.0443(19) 0.084(3) 0.0163(18) 0.052(3) 0.000(2)
F9 0.0413(16) 0.115(3) 0.0436(16) -0.0090(17) 0.0086(13) -0.0013(17)
F10 0.082(2) 0.0330(15) 0.082(2) 0.0108(15) 0.0276(19) 0.0049(14)
F11 0.0504(18) 0.0327(15) 0.125(3) 0.0116(17) -0.0009(19) 0.0049(13)
F12 0.175(5) 0.0441(19) 0.126(4) 0.018(2) 0.106(4) 0.037(2)
P4 0.0265(6) 0.0700(9) 0.0434(7) -0.0111(6) 0.0070(5) 0.0033(5)
F19 0.176(6) 0.248(7) 0.119(4) 0.109(5) 0.107(4) 0.155(6)
F20 0.0326(15) 0.131(3) 0.0534(18) -0.040(2) 0.0122(13) -0.0149(17)
F21 0.114(4) 0.178(5) 0.069(3) 0.037(3) 0.039(2) 0.087(4)
F22 0.0483(19) 0.126(3) 0.111(3) -0.045(3) 0.041(2) -0.014(2)
F23 0.106(3) 0.099(3) 0.221(6) -0.092(4) 0.112(4) -0.051(3)
F24 0.080(3) 0.130(4) 0.114(3) -0.073(3) 0.048(2) -0.029(3)
P5 0.060(2) 0.0546(18) 0.073(3) 0.0193(17) 0.0411(19) 0.0195(16)
F25 0.181(11) 0.068(6) 0.272(17) 0.082(8) 0.176(12) 0.046(6)
F26 0.106(7) 0.053(5) 0.121(9) 0.036(5) 0.089(7) 0.043(5)
F27 0.060(4) 0.042(5) 0.047(4) 0.005(3) 0.022(3) 0.013(3)
F28 0.073(5) 0.155(9) 0.084(6) 0.043(6) 0.054(4) 0.051(5)
F29 0.112(6) 0.078(5) 0.087(5) -0.035(4) 0.047(5) -0.037(4)
F30 0.068(5) 0.177(15) 0.073(8) 0.021(8) 0.013(5) 0.037(7)
P6 0.0497(7) 0.0416(7) 0.0484(7) -0.0044(5) 0.0178(6) -0.0051(5)
F31 0.092(9) 0.084(10) 0.116(11) 0.013(8) 0.066(8) 0.014(7)
F32 0.088(9) 0.076(8) 0.087(8) 0.015(6) 0.020(7) 0.003(8)
F33 0.052(6) 0.123(12) 0.075(8) 0.019(7) 0.014(5) -0.012(6)
F34 0.41(4) 0.032(6) 0.054(8) 0.030(6) 0.110(16) 0.065(13)
F35 0.139(14) 0.092(12) 0.046(6) -0.039(6) 0.059(8) -0.068(11)
F36 0.132(14) 0.141(18) 0.017(5) -0.027(6) 0.006(6) -0.094(13)
F32A 0.131(9) 0.077(6) 0.192(13) 0.046(7) -0.011(8) 0.032(6)
F33A 0.151(10) 0.077(6) 0.149(12) -0.029(6) 0.115(9) -0.003(6)
F31A 0.213(15) 0.030(3) 0.141(9) -0.017(4) 0.128(10) -0.017(6)
F35A 0.066(4) 0.071(4) 0.054(4) -0.024(3) 0.029(3) -0.037(3)
F36A 0.170(12) 0.061(5) 0.106(7) -0.036(5) 0.085(8) -0.067(7)
F34A 0.037(4) 0.153(11) 0.263(16) -0.019(10) -0.015(6) 0.015(5)
P5A 0.183(10) 0.061(3) 0.052(4) 0.011(3) 0.053(5) 0.070(5)
F25A 0.51(4) 0.090(10) 0.061(7) -0.003(7) 0.071(16) 0.131(18)
F26A 0.144(15) 0.28(2) 0.084(9) 0.014(12) 0.025(9) 0.158(17)
F27A 0.110(13) 0.052(10) 0.125(15) -0.017(8) -0.015(9) 0.042(8)
F28A 0.38(4) 0.19(2) 0.115(16) -0.057(15) 0.16(2) -0.17(3)
F29A 0.36(4) 0.091(11) 0.073(10) 0.013(8) 0.100(19) 0.087(19)
F30A 0.178(19) 0.062(7) 0.077(10) 0.024(7) 0.046(10) 0.054(9)

loop_
_atom_type_symbol
_atom_type_description
_atom_type_scat_dispersion_real
_atom_type_scat_dispersion_imag
_atom_type_scat_source
C C 0.0181 0.0091 'International Tables Vol C Tables 4.2.6.8 and 6.1.1.4'
H H 0.0000 0.0000 'International Tables Vol C Tables 4.2.6.8 and 6.1.1.4'
F F 0.0727 0.0534 'International Tables Vol C Tables 4.2.6.8 and 6.1.1.4'
N N 0.0311 0.0180 'International Tables Vol C Tables 4.2.6.8 and 6.1.1.4'
P P 0.2955 0.4335 'International Tables Vol C Tables 4.2.6.8 and 6.1.1.4'

loop_
_geom_angle_atom_site_label_1
_geom_angle_atom_site_label_2
_geom_angle_atom_site_label_3
_geom_angle
C1 N1 C22 119.0(3)
C5 N1 C1 121.3(3)
C5 N1 C22 119.0(3)
C14 N2 C29 118.9(3)
C15 N2 C14 120.7(3)
C15 N2 C29 120.1(3)
C19 N3 C36 120.0(4)
C20 N3 C19 119.6(3)
C20 N3 C36 120.4(4)
C44 N4 C43 119.1(4)
C48 N4 C43 120.2(3)
C48 N4 C44 120.5(3)
C57 N5 C60 119.6(4)
C58 N5 C57 119.7(4)
C58 N5 C60 120.4(4)
C63 N6 C64 120.2(4)
C63 N6 C66 118.9(4)
C64 N6 C66 119.9(4)
N1 C1 H1 119.8
N1 C1 C2 120.4(3)
C2 C1 H1 119.8
C1 C2 H2 120.0
C1 C2 C3 120.1(3)
C3 C2 H2 120.0
C2 C3 C6 121.5(3)
C4 C3 C2 117.5(3)
C4 C3 C6 120.9(3)
C3 C4 H4 120.0
C5 C4 C3 120.0(3)
C5 C4 H4 120.0
N1 C5 C4 120.3(3)
N1 C5 H5 119.9
C4 C5 H5 119.9
C7 C6 C3 121.2(3)
C11 C6 C3 119.6(3)
C11 C6 C7 119.0(3)
C6 C7 H7 119.4
C6 C7 C8 121.3(3)
C8 C7 H7 119.4
C7 C8 C9 118.4(3)
C7 C8 C12 120.7(3)
C9 C8 C12 120.6(3)
C8 C9 H9 119.2
C10 C9 C8 121.5(3)
C10 C9 H9 119.2
C9 C10 C11 118.6(3)
C9 C10 C17 121.2(3)
C11 C10 C17 120.1(3)
C6 C11 C10 121.2(3)
C6 C11 H11 119.4
C10 C11 H11 119.4
C13 C12 C8 121.3(3)
C16 C12 C8 122.1(3)
C16 C12 C13 116.5(3)
C12 C13 H13 119.6
C14 C13 C12 120.8(4)
C14 C13 H13 119.6
N2 C14 C13 120.5(4)
N2 C14 H14 119.8
C13 C14 H14 119.8
N2 C15 H15 119.8
N2 C15 C16 120.5(4)
C16 C15 H15 119.8
C12 C16 H16 119.5
C15 C16 C12 121.0(4)
C15 C16 H16 119.5
C18 C17 C10 121.6(3)
C18 C17 C21 116.4(3)
C21 C17 C10 121.9(3)
C17 C18 H18 119.5
C19 C18 C17 120.9(4)
C19 C18 H18 119.5
N3 C19 C18 121.3(4)
N3 C19 H19 119.4
C18 C19 H19 119.4
N3 C20 H20 119.4
N3 C20 C21 121.3(4)
C21 C20 H20 119.4
C17 C21 H21 119.8
C20 C21 C17 120.5(4)
C20 C21 H21 119.8
N1 C22 H22A 110.2
N1 C22 H22B 110.2
N1 C22 C23 107.7(3)
H22A C22 H22B 108.5
C23 C22 H22A 110.2
C23 C22 H22B 110.2
C24 C23 C22 119.7(4)
C28 C23 C22 120.0(4)
C28 C23 C24 120.1(4)
C23 C24 H24 119.9
C23 C24 C25 120.1(4)
C25 C24 H24 119.9
C24 C25 H25 119.9
C24 C25 C26 120.3(4)
C26 C25 H25 119.9
C25 C26 C43 119.8(4)
C27 C26 C25 117.9(4)
C27 C26 C43 122.3(4)
C26 C27 H27 119.1
C28 C27 C26 121.8(4)
C28 C27 H27 119.1
C23 C28 C27 119.7(4)
C23 C28 H28 120.1
C27 C28 H28 120.1
N2 C29 H29A 109.9
N2 C29 H29B 109.9
N2 C29 C30 108.8(3)
H29A C29 H29B 108.3
C30 C29 H29A 109.9
C30 C29 H29B 109.9
C31 C30 C29 120.5(4)
C35 C30 C29 121.0(4)
C35 C30 C31 118.4(5)
C30 C31 H31 119.6
C32 C31 C30 120.8(5)
C32 C31 H31 119.6
C31 C32 H32 119.5
C31 C32 C33 121.0(5)
C33 C32 H32 119.5
C32 C33 C60 121.3(5)
C34 C33 C32 117.7(5)
C34 C33 C60 120.8(5)
C33 C34 H34 119.1
C35 C34 C33 121.9(5)
C35 C34 H34 119.1
C30 C35 H35 120.0
C34 C35 C30 120.0(5)
C34 C35 H35 120.0
N3 C36 H36A 109.6
N3 C36 H36B 109.6
N3 C36 C37 110.4(4)
H36A C36 H36B 108.1
C37 C36 H36A 109.6
C37 C36 H36B 109.6
C38 C37 C36 120.7(4)
C38 C37 C42 117.8(4)
C42 C37 C36 121.5(5)
C37 C38 H38 119.5
C39 C38 C37 120.9(5)
C39 C38 H38 119.5
C38 C39 H39 119.7
C40 C39 C38 120.7(5)
C40 C39 H39 119.7
C39 C40 C66 120.2(4)
C41 C40 C39 118.7(5)
C41 C40 C66 120.7(4)
C40 C41 H41 119.6
C40 C41 C42 120.9(5)
C42 C41 H41 119.6
C37 C42 H42 119.5
C41 C42 C37 121.0(4)
C41 C42 H42 119.5
N4 C43 C26 109.0(3)
N4 C43 H43A 109.9
N4 C43 H43B 109.9
C26 C43 H43A 109.9
C26 C43 H43B 109.9
H43A C43 H43B 108.3
N4 C44 H44 119.7
N4 C44 C45 120.5(4)
C45 C44 H44 119.7
C44 C45 H45 119.7
C44 C45 C46 120.6(4)
C46 C45 H45 119.7
C45 C46 C47 116.9(3)
C45 C46 C49 121.0(3)
C47 C46 C49 122.1(4)
C46 C47 H47 120.0
C48 C47 C46 120.1(4)
C48 C47 H47 120.0
N4 C48 C47 121.3(4)
N4 C48 H48 119.3
C47 C48 H48 119.3
C50 C49 C46 120.6(3)
C54 C49 C46 120.0(3)
C54 C49 C50 119.3(3)
C49 C50 H50 119.6
C49 C50 C51 120.9(3)
C51 C50 H50 119.6
C50 C51 C55 121.0(3)
C52 C51 C50 118.3(3)
C52 C51 C55 120.7(3)
C51 C52 H52 119.3
C51 C52 C53 121.3(3)
C53 C52 H52 119.3
C52 C53 C61 120.6(3)
C54 C53 C52 119.1(3)
C54 C53 C61 120.1(3)
C49 C54 C53 121.0(3)
C49 C54 H54 119.5
C53 C54 H54 119.5
C56 C55 C51 123.1(3)
C59 C55 C51 121.6(4)
C59 C55 C56 115.3(4)
C55 C56 H56 119.3
C57 C56 C55 121.4(4)
C57 C56 H56 119.3
N5 C57 C56 120.9(4)
N5 C57 H57 119.5
C56 C57 H57 119.5
N5 C58 H58 119.3
N5 C58 C59 121.4(4)
C59 C58 H58 119.3
C55 C59 H59 119.3
C58 C59 C55 121.4(4)
C58 C59 H59 119.3
N5 C60 H60A 110.0
N5 C60 H60B 110.0
C33 C60 N5 108.4(4)
C33 C60 H60A 110.0
C33 C60 H60B 110.0
H60A C60 H60B 108.4
C62 C61 C53 121.5(4)
C62 C61 C65 116.9(4)
C65 C61 C53 121.4(4)
C61 C62 H62 119.5
C63 C62 C61 120.9(4)
C63 C62 H62 119.5
N6 C63 C62 120.4(4)
N6 C63 H63 119.8
C62 C63 H63 119.8
N6 C64 H64 119.4
N6 C64 C65 121.2(4)
C65 C64 H64 119.4
C61 C65 H65 120.0
C64 C65 C61 119.9(4)
C64 C65 H65 120.0
N6 C66 C40 106.8(3)
N6 C66 H66A 110.4
N6 C66 H66B 110.4
C40 C66 H66A 110.4
C40 C66 H66B 110.4
H66A C66 H66B 108.6
C68 C67 H67 118.2
C68 C67 C84 123.6(5)
C84 C67 H67 118.2
C67 C68 H68 119.8
C69 C68 C67 120.4(6)
C69 C68 H68 119.8
C68 C69 H69 120.3
C70 C69 C68 119.4(6)
C70 C69 H69 120.3
C69 C70 H70 119.3
C69 C70 C71 121.3(5)
C71 C70 H70 119.3
C70 C71 C84 120.7(5)
C72 C71 C70 118.6(6)
C72 C71 C84 120.4(6)
C71 C72 H72 119.2
C73 C72 C71 121.6(6)
C73 C72 H72 119.2
C72 C73 H73 120.4
C72 C73 C74 119.2(5)
C74 C73 H73 120.4
C75 C74 C73 118.7(7)
C75 C74 C83 119.5(7)
C83 C74 C73 121.8(6)
C74 C75 H75 119.3
C74 C75 C76 121.3(7)
C76 C75 H75 119.3
C75 C76 H76 119.9
C75 C76 C77 120.2(6)
C77 C76 H76 119.9
C78 C77 C76 120.9(7)
C82 C77 C76 120.0(6)
C82 C77 C78 119.0(6)
C77 C78 H78 119.6
C79 C78 C77 120.9(7)
C79 C78 H78 119.6
C78 C79 H79 119.4
C78 C79 C80 121.1(6)
C80 C79 H79 119.4
C79 C80 H80 121.2
C81 C80 C79 117.6(7)
C81 C80 H80 121.2
C80 C81 H81 119.2
C80 C81 C82 121.5(6)
C82 C81 H81 119.2
C77 C82 C81 119.3(5)
C77 C82 C83 117.8(5)
C81 C82 C83 122.7(4)
C74 C83 C82 120.5(5)
C74 C83 C84 114.9(5)
C84 C83 C82 124.7(5)
C67 C84 C71 114.3(4)
C67 C84 C83 125.1(5)
C83 C84 C71 120.5(5)
C68A C67A H67A 120.6
C68A C67A C84A 118.7(10)
C84A C67A H67A 120.6
C67A C68A H68A 120.5
C67A C68A C69A 119.0(11)
C69A C68A H68A 120.5
C68A C69A H69A 120.9
C70A C69A C68A 118.1(12)
C70A C69A H69A 120.9
C69A C70A H70A 119.4
C71A C70A C69A 121.1(11)
C71A C70A H70A 119.4
C70A C71A C72A 121.5(17)
C70A C71A C84A 118.1(12)
C84A C71A C72A 120.4(14)
C71A C72A H72A 121.4
C73A C72A C71A 117.2(13)
C73A C72A H72A 121.4
C72A C73A H73A 121.2
C72A C73A C74A 117.5(13)
C74A C73A H73A 121.2
C75A C74A C73A 121.4(17)
C75A C74A C83A 117.9(12)
C83A C74A C73A 120.7(13)
C74A C75A H75A 119.7
C74A C75A C76A 120.7(11)
C76A C75A H75A 119.7
C75A C76A H76A 120.7
C77A C76A C75A 118.6(13)
C77A C76A H76A 120.7
C76A C77A C78A 119.2(15)
C76A C77A C82A 120.2(13)
C82A C77A C78A 120.2(10)
C77A C78A H78A 120.4
C79A C78A C77A 119.2(10)
C79A C78A H78A 120.4
C78A C79A H79A 119.9
C78A C79A C80A 120.1(11)
C80A C79A H79A 119.9
C79A C80A H80A 120.4
C81A C80A C79A 119.1(10)
C81A C80A H80A 120.4
C80A C81A H81A 119.6
C80A C81A C82A 120.9(9)
C82A C81A H81A 119.6
C77A C82A C81A 118.6(11)
C77A C82A C83A 118.5(11)
C83A C82A C81A 121.0(16)
C82A C83A C74A 121.7(10)
C84A C83A C74A 118.0(15)
C84A C83A C82A 118.8(16)
C71A C84A C67A 120.8(10)
C83A C84A C67A 119.1(16)
C83A C84A C71A 118.7(15)
F13 P3 F14 89.01(17)
F13 P3 F15 178.45(19)
F13 P3 F16 90.3(2)
F13 P3 F17 90.06(17)
F13 P3 F18 89.41(18)
F14 P3 F17 88.61(17)
F15 P3 F14 89.55(18)
F15 P3 F17 89.30(17)
F16 P3 F14 179.2(2)
F16 P3 F15 91.1(2)
F16 P3 F17 91.09(19)
F16 P3 F18 90.4(2)
F18 P3 F14 89.89(18)
F18 P3 F15 91.19(18)
F18 P3 F17 178.4(2)
F1 P1 F2 90.50(18)
F1 P1 F3 177.94(18)
F1 P1 F4 90.31(15)
F1 P1 F5 90.6(2)
F2 P1 F3 91.56(18)
F2 P1 F4 178.82(19)
F3 P1 F4 87.63(16)
F5 P1 F2 90.48(19)
F5 P1 F3 89.4(2)
F5 P1 F4 90.38(16)
F6 P1 F1 89.3(2)
F6 P1 F2 91.1(2)
F6 P1 F3 90.6(2)
F6 P1 F4 88.05(17)
F6 P1 F5 178.4(2)
F7 P2 F8 91.3(3)
F7 P2 F11 88.0(3)
F8 P2 F11 91.1(2)
F9 P2 F7 176.2(3)
F9 P2 F8 88.3(2)
F9 P2 F11 88.3(2)
F10 P2 F7 89.7(3)
F10 P2 F8 179.0(2)
F10 P2 F9 90.8(2)
F10 P2 F11 88.6(2)
F12 P2 F7 92.3(3)
F12 P2 F8 89.7(2)
F12 P2 F9 91.4(3)
F12 P2 F10 90.6(2)
F12 P2 F11 179.1(2)
F19 P4 F20 87.2(3)
F19 P4 F21 175.6(4)
F19 P4 F22 91.4(3)
F19 P4 F23 95.4(4)
F19 P4 F24 88.0(4)
F21 P4 F20 90.0(2)
F21 P4 F22 91.4(3)
F21 P4 F23 87.9(4)
F21 P4 F24 88.8(3)
F22 P4 F20 178.6(3)
F22 P4 F24 88.8(2)
F23 P4 F20 87.8(2)
F23 P4 F22 92.0(2)
F23 P4 F24 176.6(3)
F24 P4 F20 91.5(2)
F25 P5 F26 88.9(5)
F25 P5 F27 174.5(7)
F25 P5 F29 97.4(6)
F25 P5 F30 88.1(7)
F26 P5 F27 88.4(4)
F26 P5 F29 90.0(5)
F26 P5 F30 91.7(6)
F27 P5 F30 87.2(7)
F28 P5 F25 89.1(5)
F28 P5 F26 177.6(7)
F28 P5 F27 93.7(6)
F28 P5 F29 89.0(6)
F28 P5 F30 89.6(6)
F29 P5 F27 87.4(5)
F29 P5 F30 174.4(7)
F32 P6 F31 79.4(7)
F33 P6 F31 155.7(8)
F33 P6 F32 81.4(7)
F34 P6 F31 96.9(14)
F34 P6 F32 170.1(8)
F34 P6 F33 99.6(13)
F34 P6 F35 100.8(10)
F34 P6 F36 76.3(10)
F35 P6 F31 105.8(9)
F35 P6 F32 89.0(10)
F35 P6 F33 88.5(9)
F35 P6 F36 173.0(10)
F36 P6 F31 81.0(9)
F36 P6 F32 94.1(10)
F36 P6 F33 85.7(9)
F32A P6 F33A 91.3(8)
F32A P6 F31A 93.1(8)
F32A P6 F35A 89.5(6)
F33A P6 F31A 173.4(7)
F33A P6 F35A 96.9(6)
F35A P6 F31A 88.0(4)
F36A P6 F32A 86.9(7)
F36A P6 F33A 87.9(6)
F36A P6 F31A 87.5(5)
F36A P6 F35A 174.1(4)
F36A P6 F34A 93.8(8)
F34A P6 F32A 170.8(8)
F34A P6 F33A 97.9(8)
F34A P6 F31A 77.8(8)
F34A P6 F35A 89.0(6)
F25A P5A F29A 89.8(7)
F26A P5A F25A 90.6(10)
F26A P5A F28A 177.6(10)
F26A P5A F29A 87.7(9)
F26A P5A F30A 91.0(10)
F27A P5A F25A 176.8(11)
F27A P5A F26A 92.2(9)
F27A P5A F28A 87.8(10)
F27A P5A F29A 91.8(9)
F27A P5A F30A 89.4(9)
F28A P5A F25A 89.5(10)
F28A P5A F29A 89.9(10)
F28A P5A F30A 91.4(9)
F30A P5A F25A 89.1(7)
F30A P5A F29A 178.3(11)

loop_
_geom_bond_atom_site_label_1
_geom_bond_atom_site_label_2
_geom_bond_distance
N1 C1 1.352(5)
N1 C5 1.333(5)
N1 C22 1.504(4)
N2 C14 1.353(6)
N2 C15 1.338(5)
N2 C29 1.492(5)
N3 C19 1.335(6)
N3 C20 1.329(6)
N3 C36 1.495(5)
N4 C43 1.498(5)
N4 C44 1.344(5)
N4 C48 1.337(6)
N5 C57 1.348(6)
N5 C58 1.331(6)
N5 C60 1.507(5)
N6 C63 1.334(6)
N6 C64 1.340(6)
N6 C66 1.501(5)
C1 H1 0.9500
C1 C2 1.360(5)
C2 H2 0.9500
C2 C3 1.402(5)
C3 C4 1.394(5)
C3 C6 1.481(5)
C4 H4 0.9500
C4 C5 1.378(5)
C5 H5 0.9500
C6 C7 1.390(5)
C6 C11 1.386(5)
C7 H7 0.9500
C7 C8 1.394(5)
C8 C9 1.404(5)
C8 C12 1.480(5)
C9 H9 0.9500
C9 C10 1.377(5)
C10 C11 1.407(5)
C10 C17 1.489(5)
C11 H11 0.9500
C12 C13 1.403(5)
C12 C16 1.394(5)
C13 H13 0.9500
C13 C14 1.366(6)
C14 H14 0.9500
C15 H15 0.9500
C15 C16 1.375(5)
C16 H16 0.9500
C17 C18 1.377(5)
C17 C21 1.392(5)
C18 H18 0.9500
C18 C19 1.364(6)
C19 H19 0.9500
C20 H20 0.9500
C20 C21 1.369(6)
C21 H21 0.9500
C22 H22A 0.9900
C22 H22B 0.9900
C22 C23 1.510(6)
C23 C24 1.386(6)
C23 C28 1.379(6)
C24 H24 0.9500
C24 C25 1.398(6)
C25 H25 0.9500
C25 C26 1.401(6)
C26 C27 1.396(6)
C26 C43 1.505(6)
C27 H27 0.9500
C27 C28 1.382(7)
C28 H28 0.9500
C29 H29A 0.9900
C29 H29B 0.9900
C29 C30 1.496(7)
C30 C31 1.399(7)
C30 C35 1.393(6)
C31 H31 0.9500
C31 C32 1.380(7)
C32 H32 0.9500
C32 C33 1.398(7)
C33 C34 1.388(7)
C33 C60 1.487(7)
C34 H34 0.9500
C34 C35 1.387(7)
C35 H35 0.9500
C36 H36A 0.9900
C36 H36B 0.9900
C36 C37 1.508(7)
C37 C38 1.386(7)
C37 C42 1.387(7)
C38 H38 0.9500
C38 C39 1.383(7)
C39 H39 0.9500
C39 C40 1.382(7)
C40 C41 1.370(7)
C40 C66 1.509(7)
C41 H41 0.9500
C41 C42 1.384(7)
C42 H42 0.9500
C43 H43A 0.9900
C43 H43B 0.9900
C44 H44 0.9500
C44 C45 1.369(6)
C45 H45 0.9500
C45 C46 1.399(6)
C46 C47 1.399(5)
C46 C49 1.481(5)
C47 H47 0.9500
C47 C48 1.367(6)
C48 H48 0.9500
C49 C50 1.398(5)
C49 C54 1.386(5)
C50 H50 0.9500
C50 C51 1.406(5)
C51 C52 1.393(5)
C51 C55 1.471(5)
C52 H52 0.9500
C52 C53 1.399(5)
C53 C54 1.389(5)
C53 C61 1.489(5)
C54 H54 0.9500
C55 C56 1.409(6)
C55 C59 1.389(6)
C56 H56 0.9500
C56 C57 1.358(6)
C57 H57 0.9500
C58 H58 0.9500
C58 C59 1.368(6)
C59 H59 0.9500
C60 H60A 0.9900
C60 H60B 0.9900
C61 C62 1.377(6)
C61 C65 1.400(6)
C62 H62 0.9500
C62 C63 1.376(6)
C63 H63 0.9500
C64 H64 0.9500
C64 C65 1.366(6)
C65 H65 0.9500
C66 H66A 0.9900
C66 H66B 0.9900
C67 H67 0.9500
C67 C68 1.383(7)
C67 C84 1.411(7)
C68 H68 0.9500
C68 C69 1.381(8)
C69 H69 0.9500
C69 C70 1.367(9)
C70 H70 0.9500
C70 C71 1.414(8)
C71 C72 1.362(8)
C71 C84 1.447(7)
C72 H72 0.9500
C72 C73 1.355(9)
C73 H73 0.9500
C73 C74 1.456(9)
C74 C75 1.372(9)
C74 C83 1.427(7)
C75 H75 0.9500
C75 C76 1.412(11)
C76 H76 0.9500
C76 C77 1.442(10)
C77 C78 1.423(10)
C77 C82 1.404(7)
C78 H78 0.9500
C78 C79 1.368(11)
C79 H79 0.9500
C79 C80 1.439(10)
C80 H80 0.9500
C80 C81 1.395(7)
C81 H81 0.9500
C81 C82 1.424(8)
C82 C83 1.465(7)
C83 C84 1.437(7)
C67A H67A 0.9500
C67A C68A 1.406(12)
C67A C84A 1.417(13)
C68A H68A 0.9500
C68A C69A 1.417(13)
C69A H69A 0.9500
C69A C70A 1.410(13)
C70A H70A 0.9500
C70A C71A 1.402(14)
C71A C72A 1.420(14)
C71A C84A 1.412(13)
C72A H72A 0.9500
C72A C73A 1.415(13)
C73A H73A 0.9500
C73A C74A 1.418(13)
C74A C75A 1.414(13)
C74A C83A 1.416(13)
C75A H75A 0.9500
C75A C76A 1.422(14)
C76A H76A 0.9500
C76A C77A 1.400(13)
C77A C78A 1.419(13)
C77A C82A 1.410(12)
C78A H78A 0.9500
C78A C79A 1.400(13)
C79A H79A 0.9500
C79A C80A 1.408(12)
C80A H80A 0.9500
C80A C81A 1.401(13)
C81A H81A 0.9500
C81A C82A 1.412(12)
C82A C83A 1.411(13)
C83A C84A 1.401(14)
P3 F13 1.583(3)
P3 F14 1.609(3)
P3 F15 1.603(3)
P3 F16 1.587(3)
P3 F17 1.610(3)
P3 F18 1.597(3)
P1 F1 1.587(3)
P1 F2 1.591(3)
P1 F3 1.593(3)
P1 F4 1.609(3)
P1 F5 1.589(3)
P1 F6 1.586(3)
P2 F7 1.589(4)
P2 F8 1.593(4)
P2 F9 1.582(3)
P2 F10 1.580(4)
P2 F11 1.615(4)
P2 F12 1.578(4)
P4 F19 1.548(5)
P4 F20 1.591(3)
P4 F21 1.551(4)
P4 F22 1.572(4)
P4 F23 1.556(4)
P4 F24 1.582(4)
P5 F25 1.576(8)
P5 F26 1.589(7)
P5 F27 1.599(8)
P5 F28 1.570(7)
P5 F29 1.597(8)
P5 F30 1.624(11)
P6 F31 1.672(13)
P6 F32 1.667(13)
P6 F33 1.641(11)
P6 F34 1.484(9)
P6 F35 1.527(14)
P6 F36 1.548(13)
P6 F32A 1.534(9)
P6 F33A 1.563(11)
P6 F31A 1.619(11)
P6 F35A 1.616(5)
P6 F36A 1.517(6)
P6 F34A 1.531(9)
P5A F25A 1.558(12)
P5A F26A 1.551(13)
P5A F27A 1.542(13)
P5A F28A 1.555(15)
P5A F29A 1.567(12)
P5A F30A 1.557(13)

loop_
_geom_torsion_atom_site_label_1
_geom_torsion_atom_site_label_2
_geom_torsion_atom_site_label_3
_geom_torsion_atom_site_label_4
_geom_torsion
N1 C1 C2 C3 1.1(6)
N1 C22 C23 C24 -86.3(4)
N1 C22 C23 C28 90.0(4)
N2 C15 C16 C12 -0.1(6)
N2 C29 C30 C31 -93.6(4)
N2 C29 C30 C35 84.4(5)
N3 C20 C21 C17 -1.5(9)
N3 C36 C37 C38 -82.9(5)
N3 C36 C37 C42 95.7(5)
N4 C44 C45 C46 1.0(7)
N5 C58 C59 C55 0.6(9)
N6 C64 C65 C61 -1.1(7)
C1 N1 C5 C4 -4.1(6)
C1 N1 C22 C23 87.1(4)
C1 C2 C3 C4 -6.2(6)
C1 C2 C3 C6 169.9(4)
C2 C3 C4 C5 6.3(6)
C2 C3 C6 C7 18.7(6)
C2 C3 C6 C11 -156.5(4)
C3 C4 C5 N1 -1.3(6)
C3 C6 C7 C8 -173.9(3)
C3 C6 C11 C10 175.3(3)
C4 C3 C6 C7 -165.3(4)
C4 C3 C6 C11 19.5(5)
C5 N1 C1 C2 4.2(6)
C5 N1 C22 C23 -84.0(4)
C6 C3 C4 C5 -169.8(4)
C6 C7 C8 C9 -1.5(5)
C6 C7 C8 C12 172.9(3)
C7 C6 C11 C10 0.0(5)
C7 C8 C9 C10 0.3(5)
C7 C8 C12 C13 -9.0(6)
C7 C8 C12 C16 174.7(4)
C8 C9 C10 C11 1.0(5)
C8 C9 C10 C17 178.8(3)
C8 C12 C13 C14 -174.8(5)
C8 C12 C16 C15 174.9(4)
C9 C8 C12 C13 165.3(4)
C9 C8 C12 C16 -11.0(6)
C9 C10 C11 C6 -1.2(5)
C9 C10 C17 C18 -1.1(6)
C9 C10 C17 C21 179.7(4)
C10 C17 C18 C19 -179.2(4)
C10 C17 C21 C20 -179.7(5)
C11 C6 C7 C8 1.3(5)
C11 C10 C17 C18 176.6(4)
C11 C10 C17 C21 -2.6(6)
C12 C8 C9 C10 -174.2(3)
C12 C13 C14 N2 -0.1(8)
C13 C12 C16 C15 -1.6(6)
C14 N2 C15 C16 1.8(7)
C14 N2 C29 C30 -82.2(5)
C15 N2 C14 C13 -1.7(8)
C15 N2 C29 C30 91.0(5)
C16 C12 C13 C14 1.7(7)
C17 C10 C11 C6 -179.0(3)
C17 C18 C19 N3 -0.8(8)
C18 C17 C21 C20 1.1(7)
C19 N3 C20 C21 0.7(9)
C19 N3 C36 C37 -75.2(6)
C20 N3 C19 C18 0.4(8)
C20 N3 C36 C37 104.5(5)
C21 C17 C18 C19 0.0(7)
C22 N1 C1 C2 -166.6(4)
C22 N1 C5 C4 166.7(4)
C22 C23 C24 C25 175.7(3)
C22 C23 C28 C27 -175.2(3)
C23 C24 C25 C26 -1.0(6)
C24 C23 C28 C27 1.0(6)
C24 C25 C26 C27 1.8(6)
C24 C25 C26 C43 -176.0(3)
C25 C26 C27 C28 -1.3(6)
C25 C26 C43 N4 77.4(5)
C26 C27 C28 C23 -0.1(6)
C27 C26 C43 N4 -100.3(4)
C28 C23 C24 C25 -0.5(5)
C29 N2 C14 C13 171.5(5)
C29 N2 C15 C16 -171.3(4)
C29 C30 C31 C32 173.3(4)
C29 C30 C35 C34 -172.5(4)
C30 C31 C32 C33 0.6(6)
C31 C30 C35 C34 5.6(6)
C31 C32 C33 C34 2.7(6)
C31 C32 C33 C60 -172.0(4)
C32 C33 C34 C35 -1.9(6)
C32 C33 C60 N5 84.4(5)
C33 C34 C35 C30 -2.3(6)
C34 C33 C60 N5 -90.1(5)
C35 C30 C31 C32 -4.8(6)
C36 N3 C19 C18 -179.9(5)
C36 N3 C20 C21 -179.0(5)
C36 C37 C38 C39 175.7(4)
C36 C37 C42 C41 -175.6(4)
C37 C38 C39 C40 0.7(7)
C38 C37 C42 C41 3.0(6)
C38 C39 C40 C41 1.5(6)
C38 C39 C40 C66 -172.0(4)
C39 C40 C41 C42 -1.5(6)
C39 C40 C66 N6 73.2(5)
C40 C41 C42 C37 -0.8(6)
C41 C40 C66 N6 -100.3(5)
C42 C37 C38 C39 -2.9(6)
C43 N4 C44 C45 172.5(4)
C43 N4 C48 C47 -172.7(4)
C43 C26 C27 C28 176.4(4)
C44 N4 C43 C26 -86.9(5)
C44 N4 C48 C47 2.2(7)
C44 C45 C46 C47 0.8(6)
C44 C45 C46 C49 -179.7(4)
C45 C46 C47 C48 -1.1(6)
C45 C46 C49 C50 22.7(6)
C45 C46 C49 C54 -159.0(4)
C46 C47 C48 N4 -0.4(7)
C46 C49 C50 C51 180.0(3)
C46 C49 C54 C53 -179.1(3)
C47 C46 C49 C50 -157.8(4)
C47 C46 C49 C54 20.5(6)
C48 N4 C43 C26 88.1(5)
C48 N4 C44 C45 -2.5(7)
C49 C46 C47 C48 179.4(4)
C49 C50 C51 C52 -0.8(6)
C49 C50 C51 C55 179.2(3)
C50 C49 C54 C53 -0.8(6)
C50 C51 C52 C53 -1.0(5)
C50 C51 C55 C56 -5.9(6)
C50 C51 C55 C59 174.2(4)
C51 C52 C53 C54 1.8(6)
C51 C52 C53 C61 -173.5(3)
C51 C55 C56 C57 179.2(4)
C51 C55 C59 C58 -179.8(5)
C52 C51 C55 C56 174.0(4)
C52 C51 C55 C59 -5.9(6)
C52 C53 C54 C49 -0.9(6)
C52 C53 C61 C62 20.7(6)
C52 C53 C61 C65 -164.5(4)
C53 C61 C62 C63 169.7(4)
C53 C61 C65 C64 -169.1(4)
C54 C49 C50 C51 1.7(6)
C54 C53 C61 C62 -154.5(4)
C54 C53 C61 C65 20.3(6)
C55 C51 C52 C53 179.1(3)
C55 C56 C57 N5 0.6(7)
C56 C55 C59 C58 0.2(8)
C57 N5 C58 C59 -0.9(8)
C57 N5 C60 C33 86.2(6)
C58 N5 C57 C56 0.3(7)
C58 N5 C60 C33 -87.2(6)
C59 C55 C56 C57 -0.8(6)
C60 N5 C57 C56 -173.1(4)
C60 N5 C58 C59 172.5(5)
C60 C33 C34 C35 172.9(4)
C61 C53 C54 C49 174.4(4)
C61 C62 C63 N6 -0.2(7)
C62 C61 C65 C64 5.9(6)
C63 N6 C64 C65 -4.6(7)
C63 N6 C66 C40 76.4(5)
C64 N6 C63 C62 5.3(7)
C64 N6 C66 C40 -92.6(5)
C65 C61 C62 C63 -5.3(6)
C66 N6 C63 C62 -163.7(4)
C66 N6 C64 C65 164.2(4)
C66 C40 C41 C42 172.1(4)
C67 C68 C69 C70 -1.0(14)
C68 C67 C84 C71 -6.5(9)
C68 C67 C84 C83 177.2(7)
C68 C69 C70 C71 -0.8(12)
C69 C70 C71 C72 172.8(7)
C69 C70 C71 C84 -1.1(10)
C70 C71 C72 C73 -169.4(6)
C70 C71 C84 C67 4.5(8)
C70 C71 C84 C83 -179.0(5)
C71 C72 C73 C74 -9.1(10)
C72 C71 C84 C67 -169.3(6)
C72 C71 C84 C83 7.2(9)
C72 C73 C74 C75 -179.0(7)
C72 C73 C74 C83 2.1(9)
C73 C74 C75 C76 176.2(8)
C73 C74 C83 C82 -170.7(5)
C73 C74 C83 C84 8.7(8)
C74 C75 C76 C77 -1.4(15)
C74 C83 C84 C67 163.0(5)
C74 C83 C84 C71 -13.1(7)
C75 C74 C83 C82 10.5(9)
C75 C74 C83 C84 -170.1(6)
C75 C76 C77 C78 -174.2(11)
C75 C76 C77 C82 2.2(14)
C76 C77 C78 C79 179.1(12)
C76 C77 C82 C81 -172.3(7)
C76 C77 C82 C83 3.2(10)
C77 C78 C79 C80 -7(2)
C77 C82 C83 C74 -9.5(8)
C77 C82 C83 C84 171.2(5)
C78 C77 C82 C81 4.1(11)
C78 C77 C82 C83 179.7(8)
C78 C79 C80 C81 3.7(15)
C79 C80 C81 C82 3.2(11)
C80 C81 C82 C77 -7.1(9)
C80 C81 C82 C83 177.6(6)
C81 C82 C83 C74 165.8(5)
C81 C82 C83 C84 -13.5(8)
C82 C77 C78 C79 2.6(18)
C82 C83 C84 C67 -17.7(8)
C82 C83 C84 C71 166.2(5)
C83 C74 C75 C76 -4.9(12)
C84 C67 C68 C69 4.9(12)
C84 C71 C72 C73 4.5(10)
C67A C68A C69A C70A -23(6)
C68A C67A C84A C71A 0(6)
C68A C67A C84A C83A 167(4)
C68A C69A C70A C71A 12(7)
C69A C70A C71A C72A -178(4)
C69A C70A C71A C84A 5(7)
C70A C71A C72A C73A -157(4)
C70A C71A C84A C67A -12(6)
C70A C71A C84A C83A -178(4)
C71A C72A C73A C74A -27(5)
C72A C71A C84A C67A 171(4)
C72A C71A C84A C83A 5(6)
C72A C73A C74A C75A -170(3)
C72A C73A C74A C83A 11(5)
C73A C74A C75A C76A -175(4)
C73A C74A C83A C82A 179(3)
C73A C74A C83A C84A 14(5)
C74A C75A C76A C77A -14(6)
C74A C83A C84A C67A 172(3)
C74A C83A C84A C71A -22(5)
C75A C74A C83A C82A 0(5)
C75A C74A C83A C84A -165(3)
C75A C76A C77A C78A -168(4)
C75A C76A C77A C82A 19(6)
C76A C77A C78A C79A 177(4)
C76A C77A C82A C81A -179(4)
C76A C77A C82A C83A -15(6)
C77A C78A C79A C80A 13(5)
C77A C82A C83A C74A 5(6)
C77A C82A C83A C84A 170(4)
C78A C77A C82A C81A 8(6)
C78A C77A C82A C83A 173(3)
C78A C79A C80A C81A -13(6)
C79A C80A C81A C82A 11(6)
C80A C81A C82A C77A -8(6)
C80A C81A C82A C83A -173(4)
C81A C82A C83A C74A 169(3)
C81A C82A C83A C84A -26(6)
C82A C77A C78A C79A -11(6)
C82A C83A C84A C67A 6(6)
C82A C83A C84A C71A 172(4)
C83A C74A C75A C76A 4(5)
C84A C67A C68A C69A 17(6)
C84A C71A C72A C73A 20(6)

loop_
_smtbx_masks_void_nr
_smtbx_masks_void_average_x
_smtbx_masks_void_average_y
_smtbx_masks_void_average_z
_smtbx_masks_void_volume
_smtbx_masks_void_count_electrons
1 0.077 -0.334 -0.314 3605.0 642.8
